data_2221523
loop_
_publ_author_name
'Hassan, Noor Doha'
'Tajuddin, Hairul Anuar'
'Abdullah, Zanariah'
'Ng, Seik Weng'

_publ_section_title
;
 2-Naphthyl quinoxalin-2-yl ether
;
_journal_coeditor_code TK2387
_journal_issue 4
_journal_name_full 'Acta Crystallographica Section E'
_journal_page_first o732
_journal_paper_doi 10.1107/S1600536809007855
_journal_volume 65
_journal_year 2009
_chemical_formula_iupac 'C18 H12 N2 O'
_chemical_formula_moiety 'C18 H12 N2 O'
_chemical_formula_sum 'C18 H12 N2 O'
_chemical_formula_weight 272.30
_chemical_name_systematic
;
2-Naphthyl quinoxalin-2-yl ether
;
_space_group_IT_number 14
_symmetry_cell_setting monoclinic
_symmetry_space_group_name_Hall '-P 2ybc'
_symmetry_space_group_name_H-M 'P 1 21/c 1'
_atom_sites_solution_hydrogens geom
_atom_sites_solution_primary direct
_atom_sites_solution_secondary difmap
_audit_creation_method SHELXL-97
_cell_angle_alpha 90
_cell_angle_beta 92.522(2)
_cell_angle_gamma 90
_cell_formula_units_Z 4
_cell_length_a 6.8080(10)
_cell_length_b 7.6090(10)
_cell_length_c 26.234(3)
_cell_measurement_reflns_used 1541
_cell_measurement_temperature 295(2)
_cell_measurement_theta_max 28.2
_cell_measurement_theta_min 2.7
_cell_volume 1357.7(3)
_computing_cell_refinement 'SAINT (Bruker, 2007)'
_computing_data_collection 'APEX2 (Bruker, 2007)'
_computing_data_reduction 'SAINT (Bruker, 2007)'
_computing_molecular_graphics 'X-SEED (Barbour, 2001)'
_computing_publication_material 'publCIF (Westrip, 2009)'
_computing_structure_refinement 'SHELXL97 (Sheldrick, 2008)'
_computing_structure_solution 'SHELXS97 (Sheldrick, 2008)'
_diffrn_ambient_temperature 295(2)
_diffrn_measured_fraction_theta_full 0.993
_diffrn_measured_fraction_theta_max 0.993
_diffrn_measurement_device_type 'Bruker SMART APEX'
_diffrn_measurement_method \w
_diffrn_radiation_monochromator graphite
_diffrn_radiation_source 'fine-focus sealed tube'
_diffrn_radiation_type MoK\a
_diffrn_radiation_wavelength 0.71073
_diffrn_reflns_av_R_equivalents 0.032
_diffrn_reflns_av_sigmaI/netI 0.043
_diffrn_reflns_limit_h_max 8
_diffrn_reflns_limit_h_min -6
_diffrn_reflns_limit_k_max 8
_diffrn_reflns_limit_k_min -9
_diffrn_reflns_limit_l_max 34
_diffrn_reflns_limit_l_min -28
_diffrn_reflns_number 7510
_diffrn_reflns_theta_full 27.5
_diffrn_reflns_theta_max 27.5
_diffrn_reflns_theta_min 2.8
_diffrn_standards_decay_% 0
_diffrn_standards_interval_count 0
_diffrn_standards_interval_time 0
_diffrn_standards_number 0
_exptl_absorpt_coefficient_mu 0.084
_exptl_absorpt_correction_type none
_exptl_crystal_colour Colorless
_exptl_crystal_density_diffrn 1.332
_exptl_crystal_density_method 'not measured'
_exptl_crystal_description Block
_exptl_crystal_F_000 568
_exptl_crystal_size_max 0.45
_exptl_crystal_size_mid 0.15
_exptl_crystal_size_min 0.10
_refine_diff_density_max 0.17
_refine_diff_density_min -0.16
_refine_ls_extinction_method none
_refine_ls_goodness_of_fit_ref 1.04
_refine_ls_hydrogen_treatment constr
_refine_ls_matrix_type full
_refine_ls_number_parameters 190
_refine_ls_number_reflns 3094
_refine_ls_number_restraints 0
_refine_ls_restrained_S_all 1.04
_refine_ls_R_factor_all 0.087
_refine_ls_R_factor_gt 0.048
_refine_ls_shift/su_max 0.001
_refine_ls_shift/su_mean 0.001
_refine_ls_structure_factor_coef Fsqd
_refine_ls_weighting_details 'calc w=1/[\s^2^(Fo^2^)+(0.0544P)^2^+0.1253P] where P=(Fo^2^+2Fc^2^)/3'
_refine_ls_weighting_scheme calc
_refine_ls_wR_factor_gt 0.107
_refine_ls_wR_factor_ref 0.127
_reflns_number_gt 1950
_reflns_number_total 3094
_reflns_threshold_expression I>2\s(I)
_cod_data_source_file tk2387.cif
_cod_data_source_block I
_cod_depositor_comments
;
The following automatic conversions were performed:
'_symmetry_cell_setting' value 'Monoclinic' changed to 'monoclinic'
according to '/home/saulius/struct/CIF-dictionaries/cif_core.dic'
dictionary named 'cif_core.dic' version 2.4.1 from
2010-06-29.

'_exptl_absorpt_correction_type' value 'None' changed to
'none' according to '/home/saulius/struct/CIF-dictionaries/cif_core.dic'
dictionary named 'cif_core.dic' version 2.4.1 from 2010-06-29.

Automatic conversion script
Id: cif_fix_enum 1527 2010-12-29 10:47:43Z saulius 

The following automatic conversions were performed:

'_symmetry_cell_setting' value 'Monoclinic' changed to 'monoclinic'
according to /home/saulius/struct/CIF-dictionaries/cif_core.dic
dictionary named 'cif_core.dic' version 2.4.1 from
2010-06-29.

'_exptl_absorpt_correction_type' value 'None' changed to
'none' according to
/home/saulius/struct/CIF-dictionaries/cif_core.dic dictionary named
'cif_core.dic' version 2.4.1 from 2010-06-29.

Automatic conversion script
Id: cif_fix_values 1715 2011-07-08 13:25:40Z adriana 
;
_cod_original_cell_volume 1357.5(3)
_cod_original_sg_symbol_H-M 'P 21/c'
_cod_database_code 2221523
_cod_database_fobs_code 2221523

loop_
_symmetry_equiv_pos_as_xyz
'x, y, z'
'-x, y+1/2, -z+1/2'
'-x, -y, -z'
'x, -y-1/2, z-1/2'

loop_
_atom_site_type_symbol
_atom_site_label
_atom_site_fract_x
_atom_site_fract_y
_atom_site_fract_z
_atom_site_U_iso_or_equiv
_atom_site_adp_type
_atom_site_calc_flag
_atom_site_refinement_flags
_atom_site_occupancy
_atom_site_disorder_assembly
_atom_site_disorder_group
O O1 0.11303(15) 0.36756(17) 0.59259(4) 0.0477(3) Uani d . 1 . .
N N1 -0.13352(19) 0.2389(2) 0.47654(5) 0.0459(4) Uani d . 1 . .
N N2 0.25074(18) 0.24104(18) 0.52218(5) 0.0379(3) Uani d . 1 . .
C C1 0.2995(2) 0.3759(2) 0.61786(6) 0.0392(4) Uani d . 1 . .
C C2 0.4441(2) 0.4866(2) 0.59948(6) 0.0447(4) Uani d . 1 . .
H H2 0.4210 0.5499 0.5695 0.054 Uiso calc R 1 . .
C C3 0.6192(2) 0.5003(2) 0.62616(6) 0.0435(4) Uani d . 1 . .
H H3 0.7168 0.5723 0.6138 0.052 Uiso calc R 1 . .
C C4 0.6559(2) 0.4077(2) 0.67216(6) 0.0371(4) Uani d . 1 . .
C C5 0.5053(2) 0.3003(2) 0.69082(6) 0.0394(4) Uani d . 1 . .
C C6 0.3253(2) 0.2858(2) 0.66207(6) 0.0412(4) Uani d . 1 . .
H H6 0.2253 0.2147 0.6735 0.049 Uiso calc R 1 . .
C C7 0.8364(2) 0.4201(3) 0.70077(6) 0.0483(5) Uani d . 1 . .
H H7 0.9372 0.4892 0.6888 0.058 Uiso calc R 1 . .
C C8 0.8642(3) 0.3322(3) 0.74553(7) 0.0618(6) Uani d . 1 . .
H H8 0.9839 0.3414 0.7638 0.074 Uiso calc R 1 . .
C C9 0.7154(3) 0.2285(3) 0.76428(7) 0.0694(6) Uani d . 1 . .
H H9 0.7355 0.1704 0.7953 0.083 Uiso calc R 1 . .
C C10 0.5402(3) 0.2116(3) 0.73751(7) 0.0593(5) Uani d . 1 . .
H H10 0.4424 0.1406 0.7502 0.071 Uiso calc R 1 . .
C C11 0.0985(2) 0.3003(2) 0.54445(6) 0.0375(4) Uani d . 1 . .
C C12 -0.0954(2) 0.2999(2) 0.52209(6) 0.0439(4) Uani d . 1 . .
H H12 -0.1976 0.3445 0.5406 0.053 Uiso calc R 1 . .
C C13 0.0233(2) 0.1738(2) 0.45104(6) 0.0389(4) Uani d . 1 . .
C C14 -0.0076(3) 0.1015(3) 0.40208(6) 0.0520(5) Uani d . 1 . .
H H14 -0.1333 0.1008 0.3867 0.062 Uiso calc R 1 . .
C C15 0.1453(3) 0.0325(3) 0.37707(7) 0.0561(5) Uani d . 1 . .
H H15 0.1237 -0.0157 0.3447 0.067 Uiso calc R 1 . .
C C16 0.3351(3) 0.0340(2) 0.39983(7) 0.0524(5) Uani d . 1 . .
H H16 0.4385 -0.0139 0.3824 0.063 Uiso calc R 1 . .
C C17 0.3705(2) 0.1044(2) 0.44705(6) 0.0430(4) Uani d . 1 . .
H H17 0.4977 0.1063 0.4615 0.052 Uiso calc R 1 . .
C C18 0.2149(2) 0.1739(2) 0.47388(5) 0.0348(4) Uani d . 1 . .

loop_
_atom_site_aniso_label
_atom_site_aniso_U_11
_atom_site_aniso_U_22
_atom_site_aniso_U_33
_atom_site_aniso_U_12
_atom_site_aniso_U_13
_atom_site_aniso_U_23
O1 0.0342(6) 0.0636(9) 0.0449(6) 0.0032(5) -0.0035(5) -0.0096(6)
N1 0.0344(8) 0.0508(10) 0.0517(8) -0.0015(6) -0.0080(6) 0.0037(7)
N2 0.0336(7) 0.0387(8) 0.0409(7) -0.0003(6) -0.0048(5) 0.0016(6)
C1 0.0348(9) 0.0424(11) 0.0402(9) 0.0010(7) -0.0013(7) -0.0076(7)
C2 0.0497(10) 0.0453(11) 0.0389(9) -0.0025(8) -0.0017(7) 0.0046(8)
C3 0.0441(9) 0.0424(11) 0.0441(9) -0.0095(8) 0.0033(7) 0.0009(8)
C4 0.0376(8) 0.0339(10) 0.0398(8) 0.0010(7) 0.0004(6) -0.0055(7)
C5 0.0420(9) 0.0356(10) 0.0404(9) 0.0010(7) 0.0010(7) 0.0008(7)
C6 0.0392(9) 0.0390(11) 0.0457(9) -0.0056(7) 0.0052(7) -0.0005(8)
C7 0.0382(9) 0.0534(13) 0.0529(10) -0.0002(8) -0.0015(7) -0.0099(9)
C8 0.0510(12) 0.0723(16) 0.0603(12) 0.0077(10) -0.0177(9) -0.0017(10)
C9 0.0681(15) 0.0816(17) 0.0571(12) 0.0052(12) -0.0130(10) 0.0210(11)
C10 0.0594(12) 0.0617(15) 0.0566(11) -0.0039(10) -0.0004(9) 0.0194(10)
C11 0.0366(9) 0.0351(10) 0.0404(8) -0.0013(7) -0.0033(7) 0.0026(7)
C12 0.0332(8) 0.0476(11) 0.0506(10) 0.0030(8) -0.0019(7) 0.0007(8)
C13 0.0387(9) 0.0341(10) 0.0431(9) -0.0050(7) -0.0058(7) 0.0045(7)
C14 0.0502(11) 0.0557(13) 0.0486(10) -0.0079(9) -0.0138(8) -0.0009(9)
C15 0.0689(13) 0.0558(14) 0.0431(10) -0.0075(10) -0.0046(9) -0.0087(9)
C16 0.0559(11) 0.0509(13) 0.0507(10) 0.0038(9) 0.0047(8) -0.0040(9)
C17 0.0401(9) 0.0415(11) 0.0473(9) 0.0018(7) -0.0013(7) 0.0025(8)
C18 0.0360(8) 0.0295(9) 0.0386(8) -0.0029(7) -0.0036(6) 0.0060(7)

loop_
_atom_type_symbol
_atom_type_description
_atom_type_scat_dispersion_real
_atom_type_scat_dispersion_imag
_atom_type_scat_source
C C 0.0033 0.0016 'International Tables Vol C Tables 4.2.6.8 and 6.1.1.4'
H H 0.0000 0.0000 'International Tables Vol C Tables 4.2.6.8 and 6.1.1.4'
N N 0.0061 0.0033 'International Tables Vol C Tables 4.2.6.8 and 6.1.1.4'
O O 0.0106 0.0060 'International Tables Vol C Tables 4.2.6.8 and 6.1.1.4'

loop_
_geom_angle_atom_site_label_1
_geom_angle_atom_site_label_2
_geom_angle_atom_site_label_3
_geom_angle_site_symmetry_1
_geom_angle_site_symmetry_3
_geom_angle
_geom_angle_publ_flag
C11 O1 C1 . . 118.73(12) ?
C12 N1 C13 . . 116.62(13) ?
C11 N2 C18 . . 115.58(13) ?
C6 C1 C2 . . 122.30(15) ?
C6 C1 O1 . . 117.50(15) ?
C2 C1 O1 . . 119.95(14) ?
C3 C2 C1 . . 118.92(15) ?
C3 C2 H2 . . 120.5 ?
C1 C2 H2 . . 120.5 ?
C2 C3 C4 . . 121.39(16) ?
C2 C3 H3 . . 119.3 ?
C4 C3 H3 . . 119.3 ?
C3 C4 C5 . . 118.72(14) ?
C3 C4 C7 . . 122.55(16) ?
C5 C4 C7 . . 118.72(15) ?
C10 C5 C4 . . 118.70(15) ?
C10 C5 C6 . . 122.33(16) ?
C4 C5 C6 . . 118.97(14) ?
C1 C6 C5 . . 119.65(15) ?
C1 C6 H6 . . 120.2 ?
C5 C6 H6 . . 120.2 ?
C8 C7 C4 . . 120.72(17) ?
C8 C7 H7 . . 119.6 ?
C4 C7 H7 . . 119.6 ?
C7 C8 C9 . . 120.65(17) ?
C7 C8 H8 . . 119.7 ?
C9 C8 H8 . . 119.7 ?
C10 C9 C8 . . 120.38(18) ?
C10 C9 H9 . . 119.8 ?
C8 C9 H9 . . 119.8 ?
C9 C10 C5 . . 120.83(19) ?
C9 C10 H10 . . 119.6 ?
C5 C10 H10 . . 119.6 ?
N2 C11 O1 . . 121.55(13) ?
N2 C11 C12 . . 124.14(15) ?
O1 C11 C12 . . 114.31(14) ?
N1 C12 C11 . . 121.72(15) ?
N1 C12 H12 . . 119.1 ?
C11 C12 H12 . . 119.1 ?
N1 C13 C14 . . 119.82(15) ?
N1 C13 C18 . . 121.02(14) ?
C14 C13 C18 . . 119.14(15) ?
C15 C14 C13 . . 120.36(16) ?
C15 C14 H14 . . 119.8 ?
C13 C14 H14 . . 119.8 ?
C14 C15 C16 . . 120.19(16) ?
C14 C15 H15 . . 119.9 ?
C16 C15 H15 . . 119.9 ?
C17 C16 C15 . . 120.98(17) ?
C17 C16 H16 . . 119.5 ?
C15 C16 H16 . . 119.5 ?
C16 C17 C18 . . 119.89(16) ?
C16 C17 H17 . . 120.1 ?
C18 C17 H17 . . 120.1 ?
N2 C18 C17 . . 119.67(14) ?
N2 C18 C13 . . 120.91(14) ?
C17 C18 C13 . . 119.43(14) ?

loop_
_geom_bond_atom_site_label_1
_geom_bond_atom_site_label_2
_geom_bond_site_symmetry_2
_geom_bond_distance
_geom_bond_publ_flag
O1 C11 . 1.3622(18) ?
O1 C1 . 1.4073(18) ?
N1 C12 . 1.297(2) ?
N1 C13 . 1.377(2) ?
N2 C11 . 1.2928(19) ?
N2 C18 . 1.3778(19) ?
C1 C6 . 1.352(2) ?
C1 C2 . 1.398(2) ?
C2 C3 . 1.359(2) ?
C2 H2 . 0.9300 ?
C3 C4 . 1.410(2) ?
C3 H3 . 0.9300 ?
C4 C5 . 1.415(2) ?
C4 C7 . 1.415(2) ?
C5 C10 . 1.410(2) ?
C5 C6 . 1.414(2) ?
C6 H6 . 0.9300 ?
C7 C8 . 1.357(2) ?
C7 H7 . 0.9300 ?
C8 C9 . 1.391(3) ?
C8 H8 . 0.9300 ?
C9 C10 . 1.363(3) ?
C9 H9 . 0.9300 ?
C10 H10 . 0.9300 ?
C11 C12 . 1.421(2) ?
C12 H12 . 0.9300 ?
C13 C14 . 1.405(2) ?
C13 C18 . 1.411(2) ?
C14 C15 . 1.360(3) ?
C14 H14 . 0.9300 ?
C15 C16 . 1.399(2) ?
C15 H15 . 0.9300 ?
C16 C17 . 1.361(2) ?
C16 H16 . 0.9300 ?
C17 C18 . 1.401(2) ?
C17 H17 . 0.9300 ?

loop_
_geom_torsion_atom_site_label_1
_geom_torsion_atom_site_label_2
_geom_torsion_atom_site_label_3
_geom_torsion_atom_site_label_4
_geom_torsion_site_symmetry_1
_geom_torsion_site_symmetry_2
_geom_torsion_site_symmetry_3
_geom_torsion_site_symmetry_4
_geom_torsion
_geom_torsion_publ_flag
C11 O1 C1 C6 . . . . -119.60(16) ?
C11 O1 C1 C2 . . . . 65.9(2) ?
C6 C1 C2 C3 . . . . 2.0(3) ?
O1 C1 C2 C3 . . . . 176.20(15) ?
C1 C2 C3 C4 . . . . -1.1(3) ?
C2 C3 C4 C5 . . . . -0.7(2) ?
C2 C3 C4 C7 . . . . -179.77(16) ?
C3 C4 C5 C10 . . . . -178.29(16) ?
C7 C4 C5 C10 . . . . 0.8(2) ?
C3 C4 C5 C6 . . . . 1.7(2) ?
C7 C4 C5 C6 . . . . -179.25(15) ?
C2 C1 C6 C5 . . . . -1.1(3) ?
O1 C1 C6 C5 . . . . -175.37(14) ?
C10 C5 C6 C1 . . . . 179.15(16) ?
C4 C5 C6 C1 . . . . -0.8(2) ?
C3 C4 C7 C8 . . . . 178.35(17) ?
C5 C4 C7 C8 . . . . -0.7(3) ?
C4 C7 C8 C9 . . . . -0.2(3) ?
C7 C8 C9 C10 . . . . 1.0(3) ?
C8 C9 C10 C5 . . . . -0.9(3) ?
C4 C5 C10 C9 . . . . 0.0(3) ?
C6 C5 C10 C9 . . . . -179.97(18) ?
C18 N2 C11 O1 . . . . 178.93(14) ?
C18 N2 C11 C12 . . . . -0.3(2) ?
C1 O1 C11 N2 . . . . 1.5(2) ?
C1 O1 C11 C12 . . . . -179.20(15) ?
C13 N1 C12 C11 . . . . 0.3(2) ?
N2 C11 C12 N1 . . . . -0.2(3) ?
O1 C11 C12 N1 . . . . -179.53(15) ?
C12 N1 C13 C14 . . . . 178.37(16) ?
C12 N1 C13 C18 . . . . 0.1(2) ?
N1 C13 C14 C15 . . . . -178.25(17) ?
C18 C13 C14 C15 . . . . 0.0(3) ?
C13 C14 C15 C16 . . . . -0.4(3) ?
C14 C15 C16 C17 . . . . -0.2(3) ?
C15 C16 C17 C18 . . . . 1.1(3) ?
C11 N2 C18 C17 . . . . -179.07(14) ?
C11 N2 C18 C13 . . . . 0.8(2) ?
C16 C17 C18 N2 . . . . 178.38(15) ?
C16 C17 C18 C13 . . . . -1.5(2) ?
N1 C13 C18 N2 . . . . -0.7(2) ?
C14 C13 C18 N2 . . . . -178.94(15) ?
N1 C13 C18 C17 . . . . 179.13(15) ?
C14 C13 C18 C17 . . . . 0.9(2) ?

loop_
_cod_related_entry_id
_cod_related_entry_database
_cod_related_entry_code
1 ChemSpider 24741889
